data_1520131
loop_
_publ_author_name
'Wu, Jianfeng'
'Zhao, Lang'
'Zhang, Peng'
'Zhang, Li'
'Guo, Mei'
'Tang, Jinkui'

_publ_section_title
;
 Linear 3d-4f compounds: synthesis, structure, and determination of the
 d-f magnetic interaction.
;
_journal_issue 26
_journal_name_full 'Dalton transactions (Cambridge, England : 2003)'
_journal_page_first 11935
_journal_page_last 11942
_journal_paper_doi 10.1039/c5dt01382h
_journal_volume 44
_journal_year 2015
_chemical_formula_moiety 'C78 H74 Co2 N4 O24 Tb2'
_chemical_formula_sum 'C78 H74 Co2 N4 O24 Tb2'
_chemical_formula_weight 1887.11
_space_group_crystal_system monoclinic
_space_group_IT_number 15
_space_group_name_Hall '-C 2yc'
_space_group_name_H-M_alt 'C 1 2/c 1'
_symmetry_space_group_name_Hall '-C 2yc'
_symmetry_space_group_name_H-M 'C 1 2/c 1'
_atom_sites_solution_hydrogens mixed
_audit_creation_method SHELXL-2014/7
_audit_update_record
;
2015-05-06 deposited with the CCDC.
2015-05-29 downloaded from the CCDC.
;
_cell_angle_alpha 90
_cell_angle_beta 121.013(2)
_cell_angle_gamma 90
_cell_formula_units_Z 4
_cell_length_a 24.168(3)
_cell_length_b 16.9669(16)
_cell_length_c 22.816(3)
_cell_measurement_reflns_used 5159
_cell_measurement_temperature 296(2)
_cell_measurement_theta_max 24.32
_cell_measurement_theta_min 2.62
_cell_volume 8018.4(16)
_computing_cell_refinement 'Bruker SMART'
_computing_data_collection 'Bruker SMART'
_computing_data_reduction 'Bruker SAINT'
_computing_molecular_graphics 'SHELXL-2014/7 (Sheldrick, 2014)'
_computing_structure_refinement 'SHELXL-2014/7 (Sheldrick, 2014)'
_computing_structure_solution 'SHELXL-2014/7 (Sheldrick, 2014)'
_diffrn_ambient_temperature 296(2)
_diffrn_measured_fraction_theta_full 1.000
_diffrn_measured_fraction_theta_max 0.997
_diffrn_measurement_device_type 'CCD area detector'
_diffrn_measurement_method 'phi and omega scans'
_diffrn_radiation_type MoK\a
_diffrn_radiation_wavelength 0.71073
_diffrn_reflns_av_R_equivalents 0.0716
_diffrn_reflns_av_unetI/netI 0.0816
_diffrn_reflns_laue_measured_fraction_full 1.000
_diffrn_reflns_laue_measured_fraction_max 0.997
_diffrn_reflns_limit_h_max 29
_diffrn_reflns_limit_h_min -29
_diffrn_reflns_limit_k_max 18
_diffrn_reflns_limit_k_min -20
_diffrn_reflns_limit_l_max 28
_diffrn_reflns_limit_l_min -24
_diffrn_reflns_number 24249
_diffrn_reflns_point_group_measured_fraction_full 1.000
_diffrn_reflns_point_group_measured_fraction_max 0.997
_diffrn_reflns_theta_full 25.242
_diffrn_reflns_theta_max 26.016
_diffrn_reflns_theta_min 1.551
_exptl_absorpt_coefficient_mu 2.226
_exptl_absorpt_correction_T_max 0.627
_exptl_absorpt_correction_T_min 0.605
_exptl_absorpt_correction_type multi-scan
_exptl_absorpt_process_details (sadabs;bruker,2000)
_exptl_crystal_colour red
_exptl_crystal_density_diffrn 1.563
_exptl_crystal_description block
_exptl_crystal_F_000 3784
_exptl_crystal_size_max 0.23
_exptl_crystal_size_mid 0.22
_exptl_crystal_size_min 0.21
_refine_diff_density_max 1.168
_refine_diff_density_min -0.777
_refine_diff_density_rms 0.123
_refine_ls_extinction_method none
_refine_ls_goodness_of_fit_ref 0.997
_refine_ls_hydrogen_treatment mixed
_refine_ls_matrix_type full
_refine_ls_number_parameters 445
_refine_ls_number_reflns 7881
_refine_ls_number_restraints 73
_refine_ls_restrained_S_all 1.010
_refine_ls_R_factor_all 0.1129
_refine_ls_R_factor_gt 0.0539
_refine_ls_shift/su_max 0.001
_refine_ls_shift/su_mean 0.000
_refine_ls_structure_factor_coef Fsqd
_refine_ls_weighting_details 'w=1/[\s^2^(Fo^2^)+(0.0930P)^2^] where P=(Fo^2^+2Fc^2^)/3'
_refine_ls_weighting_scheme calc
_refine_ls_wR_factor_gt 0.1447
_refine_ls_wR_factor_ref 0.1791
_reflns_Friedel_coverage 0.000
_reflns_number_gt 4406
_reflns_number_total 7881
_reflns_threshold_expression 'I > 2\s(I)'
_cod_data_source_file c5dt01382h2.cif
_cod_data_source_block Tb2Co2
_cod_depositor_comments 'Adding full bibliography for 1520123--1520137.cif.'
_cod_original_cell_volume 8018.3(16)
_cod_database_code 1520131
_audit_block_doi 10.5517/cc14htfw
_shelx_shelxl_version_number 2014/7
_shelx_space_group_comment
;
The symmetry employed for this shelxl refinement is uniquely defined
by the following loop, which should always be used as a source of
symmetry information in preference to the above space-group names.
They are only intended as comments.
;

loop_
_space_group_symop_operation_xyz
'x, y, z'
'-x, y, -z+1/2'
'x+1/2, y+1/2, z'
'-x+1/2, y+1/2, -z+1/2'
'-x, -y, -z'
'x, -y, z-1/2'
'-x+1/2, -y+1/2, -z'
'x+1/2, -y+1/2, z-1/2'

loop_
_atom_site_label
_atom_site_type_symbol
_atom_site_fract_x
_atom_site_fract_y
_atom_site_fract_z
_atom_site_U_iso_or_equiv
_atom_site_adp_type
_atom_site_occupancy
_atom_site_site_symmetry_order
_atom_site_calc_flag
_atom_site_refinement_flags_posn
_atom_site_refinement_flags_adp
C1 C 0.2759(5) 0.5204(7) 0.7058(6) 0.102(4) Uani 1 1 d . .
H1A H 0.2593 0.5099 0.6582 0.153 Uiso 1 1 calc R U
H1B H 0.3147 0.4905 0.7329 0.153 Uiso 1 1 calc R U
H1C H 0.2853 0.5756 0.7146 0.153 Uiso 1 1 calc R U
C2 C 0.1691(2) 0.5327(4) 0.6873(3) 0.079(3) Uani 1 1 d G .
C3 C 0.1498(3) 0.5815(5) 0.6311(4) 0.123(4) Uani 1 1 d G U
H3 H 0.1773 0.5902 0.6145 0.148 Uiso 1 1 calc R U
C4 C 0.0894(4) 0.6172(5) 0.5996(3) 0.149(5) Uani 1 1 d G U
H4 H 0.0765 0.6499 0.5620 0.179 Uiso 1 1 calc R U
C5 C 0.0484(3) 0.6042(4) 0.6244(4) 0.113(4) Uani 1 1 d G U
H5 H 0.0080 0.6281 0.6034 0.136 Uiso 1 1 calc R U
C6 C 0.0676(3) 0.5554(4) 0.6806(3) 0.076(3) Uani 1 1 d G .
C7 C 0.1280(3) 0.5196(4) 0.7121(3) 0.061(2) Uani 1 1 d G .
C8 C 0.0227(4) 0.5458(5) 0.7046(5) 0.065(2) Uani 1 1 d . .
H8 H -0.0088 0.5843 0.6927 0.078 Uiso 1 1 calc R U
C9 C 0.3532(5) 0.2734(7) 0.9554(6) 0.134(6) Uani 1 1 d . U
H9A H 0.3655 0.2940 0.9997 0.202 Uiso 1 1 calc R U
H9B H 0.3797 0.2966 0.9400 0.202 Uiso 1 1 calc R U
H9C H 0.3587 0.2173 0.9582 0.202 Uiso 1 1 calc R U
C10 C 0.2403(2) 0.2437(4) 0.9050(3) 0.076(3) Uani 1 1 d G U
C11 C 0.2530(3) 0.1775(4) 0.9460(3) 0.097(4) Uani 1 1 d G U
H11 H 0.2954 0.1629 0.9769 0.117 Uiso 1 1 calc R U
C12 C 0.2023(4) 0.1332(3) 0.9408(3) 0.109(4) Uani 1 1 d G U
H12 H 0.2108 0.0890 0.9682 0.130 Uiso 1 1 calc R U
C13 C 0.1389(3) 0.1550(4) 0.8946(3) 0.097(4) Uani 1 1 d G U
H13 H 0.1049 0.1254 0.8911 0.117 Uiso 1 1 calc R U
C14 C 0.1262(2) 0.2211(4) 0.8536(3) 0.062(2) Uani 1 1 d G U
C15 C 0.1769(3) 0.2655(3) 0.8588(3) 0.061(2) Uani 1 1 d G U
C16 C 0.0590(4) 0.2394(5) 0.8089(4) 0.060(2) Uani 1 1 d . .
H16 H 0.0301 0.2013 0.8063 0.071 Uiso 1 1 calc R U
C17 C 0.1692(4) 0.4716(5) 0.9128(4) 0.0490(18) Uani 1 1 d . .
C18 C 0.1748(3) 0.5255(3) 0.9668(3) 0.057(2) Uani 1 1 d G .
C19 C 0.1247(2) 0.5309(4) 0.9797(3) 0.087(3) Uani 1 1 d G .
H19 H 0.0884 0.4991 0.9559 0.105 Uiso 1 1 calc R U
C20 C 0.1288(3) 0.5839(5) 1.0283(4) 0.127(5) Uani 1 1 d G .
H20 H 0.0952 0.5875 1.0369 0.152 Uiso 1 1 calc R U
C21 C 0.1830(4) 0.6314(4) 1.0639(3) 0.110(4) Uani 1 1 d G .
H21 H 0.1858 0.6668 1.0964 0.132 Uiso 1 1 calc R U
C22 C 0.2332(3) 0.6260(4) 1.0510(3) 0.094(3) Uani 1 1 d G .
H22 H 0.2694 0.6578 1.0749 0.113 Uiso 1 1 calc R U
C23 C 0.2290(2) 0.5730(4) 1.0024(3) 0.071(3) Uani 1 1 d G .
H23 H 0.2626 0.5694 0.9938 0.085 Uiso 1 1 calc R U
C24 C 0.3473(4) 0.5163(8) 0.9280(4) 0.075(3) Uani 1 1 d . .
C25 C 0.3949(3) 0.5715(5) 0.9799(3) 0.091(3) Uani 1 1 d G .
C26 C 0.3853(3) 0.6525(5) 0.9775(4) 0.112(4) Uani 1 1 d G .
H26 H 0.3467 0.6742 0.9434 0.134 Uiso 1 1 calc R U
C27 C 0.4336(5) 0.7010(4) 1.0259(4) 0.152(6) Uani 1 1 d G .
H27 H 0.4271 0.7552 1.0243 0.182 Uiso 1 1 calc R U
C28 C 0.4914(4) 0.6686(6) 1.0769(4) 0.139(6) Uani 1 1 d G .
H28 H 0.5236 0.7010 1.1093 0.166 Uiso 1 1 calc R U
C29 C 0.5009(3) 0.5876(6) 1.0793(4) 0.131(5) Uani 1 1 d G U
H29 H 0.5396 0.5658 1.1134 0.157 Uiso 1 1 calc R U
C30 C 0.4527(4) 0.5390(4) 1.0308(4) 0.112(4) Uani 1 1 d G U
H30 H 0.4591 0.4848 1.0325 0.134 Uiso 1 1 calc R U
C31 C 0.3019(5) 0.3277(6) 0.7687(4) 0.071(3) Uani 1 1 d . .
C32 C 0.3280(3) 0.2812(4) 0.7324(3) 0.066(2) Uani 1 1 d G .
C33 C 0.3808(3) 0.3105(4) 0.7305(3) 0.094(3) Uani 1 1 d G .
H33 H 0.4012 0.3563 0.7543 0.113 Uiso 1 1 calc R U
C34 C 0.4030(3) 0.2714(5) 0.6930(4) 0.105(4) Uani 1 1 d G .
H34 H 0.4383 0.2910 0.6917 0.127 Uiso 1 1 calc R U
C35 C 0.3724(4) 0.2031(4) 0.6574(3) 0.101(4) Uani 1 1 d G .
H35 H 0.3873 0.1769 0.6324 0.122 Uiso 1 1 calc R U
C36 C 0.3197(3) 0.1737(3) 0.6594(3) 0.093(3) Uani 1 1 d G .
H36 H 0.2993 0.1280 0.6356 0.111 Uiso 1 1 calc R U
C37 C 0.2975(3) 0.2128(4) 0.6969(3) 0.073(3) Uani 1 1 d G .
H37 H 0.2622 0.1932 0.6982 0.088 Uiso 1 1 calc R U
C38 C 0.0048(5) 0.3629(7) 0.6070(5) 0.097(3) Uani 1 1 d . .
H38A H -0.0307 0.3806 0.6112 0.145 Uiso 1 1 calc R U
H38B H -0.0047 0.3118 0.5860 0.145 Uiso 1 1 calc R U
H38C H 0.0118 0.3994 0.5793 0.145 Uiso 1 1 calc R U
C39 C 0.1189(10) 0.1752(8) 0.6806(8) 0.178(8) Uani 1 1 d . .
H39A H 0.1583 0.1457 0.7052 0.268 Uiso 1 1 calc R U
H39B H 0.0888 0.1468 0.6402 0.268 Uiso 1 1 calc R U
H39C H 0.1008 0.1826 0.7091 0.268 Uiso 1 1 calc R U
Co2 Co 0.08889(5) 0.39756(6) 0.77577(5) 0.0459(3) Uani 1 1 d . .
N1 N 0.0333(3) 0.3014(3) 0.7719(3) 0.0491(15) Uani 1 1 d . .
N2 N 0.0236(3) 0.4880(4) 0.7410(3) 0.0475(15) Uani 1 1 d . .
O1 O 0.2286(3) 0.4982(4) 0.7231(3) 0.0752(17) Uani 1 1 d . .
O2 O 0.1495(2) 0.4705(3) 0.7644(2) 0.0513(13) Uani 1 1 d . .
O3 O 0.2857(3) 0.2924(4) 0.9073(3) 0.083(2) Uani 1 1 d . .
O4 O 0.1681(2) 0.3260(3) 0.8182(2) 0.0561(14) Uani 1 1 d . .
O5 O 0.2190(2) 0.4622(3) 0.9104(2) 0.0585(14) Uani 1 1 d . .
O6 O 0.1160(3) 0.4392(3) 0.8735(3) 0.0573(14) Uani 1 1 d . .
O7 O 0.3353(3) 0.3783(5) 0.8113(3) 0.088(2) Uani 1 1 d . .
O8 O 0.2462(3) 0.3131(4) 0.7564(3) 0.0799(19) Uani 1 1 d . .
O9 O 0.3494(3) 0.4449(5) 0.9399(3) 0.084(2) Uani 1 1 d . .
O10 O 0.3030(3) 0.5442(4) 0.8704(3) 0.0827(19) Uani 1 1 d . .
O11 O 0.0601(3) 0.3585(4) 0.6716(3) 0.0734(17) Uani 1 1 d D .
O12 O 0.1313(4) 0.2469(6) 0.6627(4) 0.117(3) Uani 1 1 d . .
H12A H 0.1689 0.2592 0.6897 0.176 Uiso 1 1 calc R U
Tb1 Tb 0.25120(2) 0.41608(3) 0.83500(2) 0.06157(19) Uani 1 1 d . .
H11A H 0.081(3) 0.319(2) 0.676(4) 0.04(2) Uiso 1 1 d D .

loop_
_atom_site_aniso_label
_atom_site_aniso_U_11
_atom_site_aniso_U_22
_atom_site_aniso_U_33
_atom_site_aniso_U_23
_atom_site_aniso_U_13
_atom_site_aniso_U_12
C1 0.072(7) 0.160(11) 0.098(8) -0.011(8) 0.062(7) -0.021(7)
C2 0.051(5) 0.125(8) 0.057(5) 0.029(6) 0.025(5) 0.002(6)
C3 0.102(7) 0.153(8) 0.128(8) 0.061(6) 0.069(6) 0.003(6)
C4 0.125(8) 0.188(9) 0.148(9) 0.089(7) 0.080(7) -0.008(7)
C5 0.078(6) 0.130(7) 0.119(7) 0.076(6) 0.041(5) 0.004(5)
C6 0.049(5) 0.088(7) 0.083(7) 0.041(5) 0.029(5) 0.007(5)
C7 0.054(5) 0.080(6) 0.045(4) 0.014(4) 0.023(4) 0.000(4)
C8 0.043(5) 0.060(5) 0.083(6) 0.020(5) 0.024(5) 0.006(4)
C9 0.062(7) 0.118(10) 0.137(11) -0.022(8) -0.010(7) 0.049(7)
C10 0.076(7) 0.087(7) 0.049(5) 0.003(5) 0.021(5) 0.039(6)
C11 0.103(9) 0.110(9) 0.054(6) 0.009(6) 0.023(6) 0.057(7)
C12 0.137(11) 0.092(8) 0.075(7) 0.037(6) 0.039(8) 0.052(8)
C13 0.120(9) 0.083(7) 0.069(7) 0.022(6) 0.034(7) 0.021(7)
C14 0.081(6) 0.056(5) 0.047(5) 0.017(4) 0.030(5) 0.020(5)
C15 0.071(6) 0.055(5) 0.039(4) 0.003(4) 0.016(4) 0.035(5)
C16 0.076(6) 0.051(5) 0.055(5) 0.006(4) 0.036(5) 0.006(4)
C17 0.047(5) 0.060(5) 0.038(4) 0.002(4) 0.020(4) 0.010(4)
C18 0.056(5) 0.058(5) 0.053(5) -0.003(4) 0.024(4) 0.003(4)
C19 0.074(7) 0.110(8) 0.088(7) -0.043(6) 0.048(6) -0.013(6)
C20 0.096(9) 0.193(14) 0.104(9) -0.074(9) 0.060(8) -0.006(9)
C21 0.089(8) 0.129(10) 0.095(9) -0.054(8) 0.036(7) -0.002(8)
C22 0.083(7) 0.106(8) 0.071(7) -0.039(6) 0.024(6) -0.018(6)
C23 0.070(6) 0.075(6) 0.044(5) -0.011(4) 0.013(4) 0.000(5)
C24 0.043(5) 0.139(10) 0.037(5) -0.017(6) 0.017(4) -0.005(6)
C25 0.047(5) 0.156(11) 0.061(6) -0.018(7) 0.021(5) -0.011(6)
C26 0.108(9) 0.133(11) 0.073(7) -0.018(8) 0.031(7) -0.045(9)
C27 0.176(15) 0.160(13) 0.081(9) -0.024(9) 0.039(10) -0.096(12)
C28 0.092(10) 0.211(17) 0.071(8) -0.011(9) 0.012(7) -0.070(11)
C29 0.102(8) 0.157(9) 0.109(8) -0.015(7) 0.037(6) -0.005(7)
C30 0.080(6) 0.121(7) 0.102(7) -0.027(6) 0.024(5) -0.002(6)
C31 0.054(5) 0.105(8) 0.043(5) -0.013(5) 0.017(4) 0.016(5)
C32 0.050(5) 0.093(7) 0.053(5) 0.008(5) 0.024(4) 0.024(5)
C33 0.055(6) 0.148(10) 0.077(7) -0.040(7) 0.032(5) -0.003(6)
C34 0.068(7) 0.155(12) 0.107(9) -0.025(8) 0.055(7) 0.003(7)
C35 0.096(9) 0.115(9) 0.092(8) -0.011(7) 0.047(7) 0.047(7)
C36 0.109(9) 0.084(7) 0.098(8) 0.004(6) 0.063(8) 0.025(7)
C37 0.070(6) 0.080(7) 0.072(6) 0.000(5) 0.038(5) 0.021(5)
C38 0.094(8) 0.133(10) 0.051(6) 0.001(6) 0.030(6) 0.022(7)
C39 0.31(3) 0.097(11) 0.165(16) 0.013(11) 0.153(18) 0.039(14)
Co2 0.0404(5) 0.0573(7) 0.0360(5) 0.0040(4) 0.0168(5) 0.0062(5)
N1 0.056(4) 0.046(4) 0.039(3) 0.006(3) 0.020(3) 0.010(3)
N2 0.034(3) 0.056(4) 0.048(4) 0.003(3) 0.018(3) -0.004(3)
O1 0.050(3) 0.125(5) 0.055(3) 0.008(3) 0.030(3) 0.001(3)
O2 0.035(3) 0.071(4) 0.043(3) 0.008(3) 0.017(2) 0.006(3)
O3 0.057(4) 0.116(5) 0.054(4) -0.005(4) 0.013(3) 0.037(4)
O4 0.056(3) 0.062(3) 0.042(3) 0.003(3) 0.019(3) 0.017(3)
O5 0.048(3) 0.084(4) 0.038(3) -0.011(3) 0.019(3) 0.002(3)
O6 0.053(3) 0.075(4) 0.045(3) -0.007(3) 0.026(3) 0.006(3)
O7 0.044(3) 0.145(6) 0.058(4) -0.038(4) 0.015(3) 0.005(4)
O8 0.053(4) 0.124(5) 0.062(4) -0.019(4) 0.029(3) 0.011(4)
O9 0.049(4) 0.124(6) 0.059(4) -0.020(4) 0.012(3) 0.016(4)
O10 0.058(4) 0.127(5) 0.058(4) -0.017(4) 0.026(3) -0.013(4)
O11 0.073(4) 0.093(5) 0.043(3) -0.004(3) 0.021(3) 0.015(4)
O12 0.100(6) 0.144(8) 0.098(6) -0.035(6) 0.044(5) 0.017(6)
Tb1 0.0379(2) 0.0986(4) 0.0406(2) -0.0125(2) 0.01470(18) 0.0092(2)

loop_
_atom_type_symbol
_atom_type_description
_atom_type_scat_dispersion_real
_atom_type_scat_dispersion_imag
_atom_type_scat_source
C C 0.0033 0.0016 'International Tables Vol C Tables 4.2.6.8 and 6.1.1.4'
H H 0.0000 0.0000 'International Tables Vol C Tables 4.2.6.8 and 6.1.1.4'
N N 0.0061 0.0033 'International Tables Vol C Tables 4.2.6.8 and 6.1.1.4'
O O 0.0106 0.0060 'International Tables Vol C Tables 4.2.6.8 and 6.1.1.4'
Co Co 0.3494 0.9721 'International Tables Vol C Tables 4.2.6.8 and 6.1.1.4'
Tb Tb -0.1723 4.1537 'International Tables Vol C Tables 4.2.6.8 and 6.1.1.4'

loop_
_geom_angle_atom_site_label_1
_geom_angle_atom_site_label_2
_geom_angle_atom_site_label_3
_geom_angle
_geom_angle_site_symmetry_1
_geom_angle_site_symmetry_3
O1 C2 C3 123.7(5) . .
O1 C2 C7 116.2(5) . .
C3 C2 C7 120.0 . .
C4 C3 C2 120.0 . .
C5 C4 C3 120.0 . .
C6 C5 C4 120.0 . .
C5 C6 C7 120.0 . .
C5 C6 C8 117.0(5) . .
C7 C6 C8 123.0(5) . .
O2 C7 C6 124.1(4) . .
O2 C7 C2 115.9(4) . .
C6 C7 C2 120.0 . .
N2 C8 C6 124.3(7) . .
O3 C10 C11 125.0(5) . .
O3 C10 C15 114.9(5) . .
C11 C10 C15 120.0 . .
C12 C11 C10 120.0 . .
C11 C12 C13 120.0 . .
C12 C13 C14 120.0 . .
C15 C14 C13 120.0 . .
C15 C14 C16 124.6(5) . .
C13 C14 C16 115.3(5) . .
O4 C15 C14 122.9(5) . .
O4 C15 C10 117.0(5) . .
C14 C15 C10 120.0 . .
N1 C16 C14 128.8(8) . .
O5 C17 O6 124.8(7) . .
O5 C17 C18 116.1(7) . .
O6 C17 C18 119.0(6) . .
C19 C18 C23 120.0 . .
C19 C18 C17 120.1(5) . .
C23 C18 C17 119.9(5) . .
C20 C19 C18 120.0 . .
C19 C20 C21 120.0 . .
C20 C21 C22 120.0 . .
C21 C22 C23 120.0 . .
C22 C23 C18 120.0 . .
O9 C24 O10 120.3(9) . .
O9 C24 C25 121.1(9) . .
O10 C24 C25 118.6(11) . .
O9 C24 Tb1 59.4(5) . .
O10 C24 Tb1 61.0(5) . .
C25 C24 Tb1 175.1(6) . .
C26 C25 C30 120.0 . .
C26 C25 C24 123.2(8) . .
C30 C25 C24 116.7(7) . .
C27 C26 C25 120.0 . .
C26 C27 C28 120.0 . .
C29 C28 C27 120.0 . .
C28 C29 C30 120.0 . .
C29 C30 C25 120.0 . .
O7 C31 O8 120.4(8) . .
O7 C31 C32 120.7(8) . .
O8 C31 C32 118.9(8) . .
O7 C31 Tb1 59.7(4) . .
O8 C31 Tb1 60.7(4) . .
C32 C31 Tb1 179.1(6) . .
C33 C32 C37 120.0 . .
C33 C32 C31 118.9(6) . .
C37 C32 C31 120.9(6) . .
C32 C33 C34 120.0 . .
C35 C34 C33 120.0 . .
C34 C35 C36 120.0 . .
C35 C36 C37 120.0 . .
C36 C37 C32 120.0 . .
O2 Co2 O4 82.0(2) . .
O2 Co2 N2 87.5(2) . .
O4 Co2 N2 167.9(2) . .
O2 Co2 N1 163.9(2) . .
O4 Co2 N1 88.9(2) . .
N2 Co2 N1 102.6(2) . .
O2 Co2 O6 94.5(2) . .
O4 Co2 O6 89.6(2) . .
N2 Co2 O6 85.1(2) . .
N1 Co2 O6 98.6(2) . .
O2 Co2 O11 83.9(2) . .
O4 Co2 O11 91.8(2) . .
N2 Co2 O11 93.2(2) . .
N1 Co2 O11 83.2(2) . .
O6 Co2 O11 177.7(2) . .
O2 Co2 Tb1 40.91(13) . .
O4 Co2 Tb1 42.90(16) . .
N2 Co2 Tb1 125.39(16) . .
N1 Co2 Tb1 131.83(16) . .
O6 Co2 Tb1 83.28(15) . .
O11 Co2 Tb1 96.50(18) . .
C16 N1 N1 117.4(5) . 2_556
C16 N1 Co2 121.8(5) . .
N1 N1 Co2 120.8(3) 2_556 .
C8 N2 N2 116.6(6) . 2_556
C8 N2 Co2 125.4(5) . .
N2 N2 Co2 118.0(3) 2_556 .
C2 O1 C1 117.7(7) . .
C2 O1 Tb1 115.0(4) . .
C1 O1 Tb1 126.3(6) . .
C7 O2 Co2 121.6(4) . .
C7 O2 Tb1 131.2(4) . .
Co2 O2 Tb1 104.1(2) . .
C10 O3 C9 117.7(8) . .
C10 O3 Tb1 119.6(4) . .
C9 O3 Tb1 122.6(7) . .
C15 O4 Co2 124.5(4) . .
C15 O4 Tb1 124.3(4) . .
Co2 O4 Tb1 101.6(2) . .
C17 O5 Tb1 140.0(5) . .
C17 O6 Co2 123.5(5) . .
C31 O7 Tb1 94.4(5) . .
C31 O8 Tb1 93.0(5) . .
C24 O9 Tb1 94.2(6) . .
C24 O10 Tb1 91.4(7) . .
C38 O11 Co2 136.3(6) . .
O2 Tb1 O5 75.25(17) . .
O2 Tb1 O4 69.03(17) . .
O5 Tb1 O4 76.28(18) . .
O2 Tb1 O9 139.5(2) . .
O5 Tb1 O9 74.5(2) . .
O4 Tb1 O9 127.4(2) . .
O2 Tb1 O10 93.1(2) . .
O5 Tb1 O10 76.6(2) . .
O4 Tb1 O10 150.57(19) . .
O9 Tb1 O10 53.9(3) . .
O2 Tb1 O7 130.84(19) . .
O5 Tb1 O7 150.90(19) . .
O4 Tb1 O7 121.5(2) . .
O9 Tb1 O7 76.5(2) . .
O10 Tb1 O7 87.9(2) . .
O2 Tb1 O8 98.01(19) . .
O5 Tb1 O8 148.9(2) . .
O4 Tb1 O8 73.02(19) . .
O9 Tb1 O8 121.6(2) . .
O10 Tb1 O8 134.5(2) . .
O7 Tb1 O8 52.2(2) . .
O2 Tb1 O3 131.0(2) . .
O5 Tb1 O3 85.49(19) . .
O4 Tb1 O3 62.75(19) . .
O9 Tb1 O3 72.2(3) . .
O10 Tb1 O3 125.8(2) . .
O7 Tb1 O3 83.9(2) . .
O8 Tb1 O3 76.2(2) . .
O2 Tb1 O1 60.96(17) . .
O5 Tb1 O1 122.40(19) . .
O4 Tb1 O1 115.69(17) . .
O9 Tb1 O1 116.9(2) . .
O10 Tb1 O1 70.8(2) . .
O7 Tb1 O1 73.3(2) . .
O8 Tb1 O1 76.6(2) . .
O3 Tb1 O1 151.7(2) . .
O2 Tb1 C24 117.1(3) . .
O5 Tb1 C24 72.5(2) . .
O4 Tb1 C24 144.7(2) . .
O9 Tb1 C24 26.4(2) . .
O10 Tb1 C24 27.5(3) . .
O7 Tb1 C24 82.3(2) . .
O8 Tb1 C24 134.4(2) . .
O3 Tb1 C24 98.3(3) . .
O1 Tb1 C24 95.1(3) . .
O2 Tb1 C31 115.9(2) . .
O5 Tb1 C31 165.0(2) . .
O4 Tb1 C31 97.8(3) . .
O9 Tb1 C31 99.4(2) . .
O10 Tb1 C31 111.2(3) . .
O7 Tb1 C31 25.9(2) . .
O8 Tb1 C31 26.3(2) . .
O3 Tb1 C31 79.6(2) . .
O1 Tb1 C31 72.6(2) . .
C24 Tb1 C31 108.2(3) . .
O2 Tb1 Co2 34.96(12) . .
O5 Tb1 Co2 65.10(13) . .
O4 Tb1 Co2 35.49(12) . .
O9 Tb1 Co2 138.78(17) . .
O10 Tb1 Co2 120.00(15) . .
O7 Tb1 Co2 143.04(15) . .
O8 Tb1 Co2 91.76(14) . .
O3 Tb1 Co2 96.10(16) . .
O1 Tb1 Co2 92.38(12) . .
C24 Tb1 Co2 133.7(2) . .
C31 Tb1 Co2 117.6(2) . .

loop_
_geom_bond_atom_site_label_1
_geom_bond_atom_site_label_2
_geom_bond_distance
_geom_bond_site_symmetry_2
C1 O1 1.439(10) .
C2 O1 1.367(7) .
C2 C3 1.3900 .
C2 C7 1.3900 .
C3 C4 1.3900 .
C4 C5 1.3900 .
C5 C6 1.3900 .
C6 C7 1.3900 .
C6 C8 1.457(9) .
C7 O2 1.323(6) .
C8 N2 1.277(9) .
C9 O3 1.457(10) .
C10 O3 1.353(9) .
C10 C11 1.3900 .
C10 C15 1.3900 .
C11 C12 1.3900 .
C12 C13 1.3900 .
C13 C14 1.3900 .
C14 C15 1.3900 .
C14 C16 1.437(9) .
C15 O4 1.325(7) .
C16 N1 1.291(9) .
C17 O5 1.243(8) .
C17 O6 1.254(9) .
C17 C18 1.483(8) .
C18 C19 1.3900 .
C18 C23 1.3900 .
C19 C20 1.3900 .
C20 C21 1.3900 .
C21 C22 1.3900 .
C22 C23 1.3900 .
C24 O9 1.237(12) .
C24 O10 1.284(11) .
C24 C25 1.483(11) .
C24 Tb1 2.776(10) .
C25 C26 1.3900 .
C25 C30 1.3900 .
C26 C27 1.3900 .
C27 C28 1.3900 .
C28 C29 1.3900 .
C29 C30 1.3900 .
C31 O7 1.235(10) .
C31 O8 1.251(10) .
C31 C32 1.498(9) .
C31 Tb1 2.819(8) .
C32 C33 1.3900 .
C32 C37 1.3900 .
C33 C34 1.3900 .
C34 C35 1.3900 .
C35 C36 1.3900 .
C36 C37 1.3900 .
C38 O11 1.390(10) .
C39 O12 1.365(15) .
Co2 O2 2.034(5) .
Co2 O4 2.041(5) .
Co2 N2 2.046(6) .
Co2 N1 2.087(6) .
Co2 O6 2.096(5) .
Co2 O11 2.207(6) .
Co2 Tb1 3.4426(11) .
N1 N1 1.389(12) 2_556
N2 N2 1.397(11) 2_556
O1 Tb1 2.706(6) .
O2 Tb1 2.325(5) .
O3 Tb1 2.530(7) .
O4 Tb1 2.392(5) .
O5 Tb1 2.357(5) .
O7 Tb1 2.442(6) .
O8 Tb1 2.462(6) .
O9 Tb1 2.396(6) .
O10 Tb1 2.430(7) .
